data_4033872
loop_
_publ_author_name
'D'Amato, Assunta'
'Pierri, Giovanni'
'Tedesco, Consiglia'
'Della Sala, Giorgio'
'Izzo, Irene'
'Costabile, Chiara'
'De Riccardis, Francesco'

_publ_section_title
;
 Reverse Turn and Loop Secondary Structures in Stereodefined Cyclic
 Peptoid Scaffolds.
;
_journal_issue 17
_journal_name_full 'The Journal of organic chemistry'
_journal_page_first 10911
_journal_page_last 10928
_journal_paper_doi 10.1021/acs.joc.9b01509
_journal_volume 84
_journal_year 2019
_chemical_absolute_configuration ad
_chemical_formula_moiety 'C60 H66 N6 O6'
_chemical_formula_sum 'C60 H66 N6 O6'
_chemical_formula_weight 967.18
_space_group_crystal_system monoclinic
_space_group_IT_number 4
_space_group_name_Hall 'P 2yb'
_space_group_name_H-M_alt 'P 1 21 1'
_atom_sites_solution_hydrogens geom
_audit_creation_date 2019-02-13
_audit_creation_method
;
Olex2 1.2
(compiled 2018.05.29 svn.r3508 for OlexSys, GUI svn.r5506)
;
_cell_angle_alpha 90
_cell_angle_beta 97.523(17)
_cell_angle_gamma 90
_cell_formula_units_Z 2
_cell_length_a 10.962(4)
_cell_length_b 19.047(5)
_cell_length_c 12.850(4)
_cell_measurement_reflns_used 8332
_cell_measurement_temperature 296(2)
_cell_measurement_theta_max 72.28
_cell_measurement_theta_min 3.45
_cell_volume 2659.9(15)
_computing_cell_refinement 'Bruker SAINT'
_computing_data_collection 'Bruker APEX2'
_computing_data_reduction 'Bruker SAINT'
_computing_molecular_graphics 'Olex2 (Dolomanov et al., 2009)'
_computing_publication_material 'Olex2 (Dolomanov et al., 2009)'
_computing_structure_refinement 'SHELXL-2014 (Sheldrick 2014)'
_computing_structure_solution 'SHELXS-97 (Sheldrick 2008)'
_diffrn_ambient_temperature 296.15
_diffrn_measured_fraction_theta_full 0.980
_diffrn_measured_fraction_theta_max 0.965
_diffrn_measurement_device_type 'Bruker APEX-II CCD'
_diffrn_measurement_method '\f and \w scans'
_diffrn_radiation_type CuK\a
_diffrn_radiation_wavelength 1.54178
_diffrn_reflns_av_R_equivalents 0.0322
_diffrn_reflns_av_unetI/netI 0.0345
_diffrn_reflns_Laue_measured_fraction_full 0.980
_diffrn_reflns_Laue_measured_fraction_max 0.965
_diffrn_reflns_limit_h_max 11
_diffrn_reflns_limit_h_min -12
_diffrn_reflns_limit_k_max 23
_diffrn_reflns_limit_k_min -23
_diffrn_reflns_limit_l_max 15
_diffrn_reflns_limit_l_min -15
_diffrn_reflns_number 34865
_diffrn_reflns_point_group_measured_fraction_full 0.972
_diffrn_reflns_point_group_measured_fraction_max 0.947
_diffrn_reflns_theta_full 67.679
_diffrn_reflns_theta_max 72.585
_diffrn_reflns_theta_min 3.469
_diffrn_standards_number 0
_exptl_absorpt_coefficient_mu 0.624
_exptl_absorpt_correction_T_max 0.7536
_exptl_absorpt_correction_T_min 0.6835
_exptl_absorpt_correction_type multi-scan
_exptl_absorpt_process_details
;
SADABS-2014/5 (Bruker,2014/5) was used for absorption correction.
wR2(int) was 0.1342 before and 0.0585 after correction.
The Ratio of minimum to maximum transmission is 0.9070.
The \l/2 correction factor is Not present.
;
_exptl_crystal_colour colorless
_exptl_crystal_density_diffrn 1.208
_exptl_crystal_description prism
_exptl_crystal_F_000 1032
_exptl_crystal_size_max 0.37
_exptl_crystal_size_mid 0.25
_exptl_crystal_size_min 0.21
_refine_diff_density_max 0.149
_refine_diff_density_min -0.118
_refine_diff_density_rms 0.022
_refine_ls_abs_structure_details
;
 Flack x determined using 4236 quotients [(I+)-(I-)]/[(I+)+(I-)]
 (Parsons, Flack and Wagner, Acta Cryst. B69 (2013) 249-259).
;
_refine_ls_abs_structure_Flack 0.04(7)
_refine_ls_extinction_coef 0.0117(11)
_refine_ls_extinction_expression Fc^*^=kFc[1+0.001xFc^2^\l^3^/sin(2\q)]^-1/4^
_refine_ls_extinction_method 'SHELXL-2018/3 (Sheldrick 2018)'
_refine_ls_goodness_of_fit_ref 1.024
_refine_ls_hydrogen_treatment constr
_refine_ls_matrix_type full
_refine_ls_number_parameters 656
_refine_ls_number_reflns 10023
_refine_ls_number_restraints 1
_refine_ls_restrained_S_all 1.024
_refine_ls_R_factor_all 0.0371
_refine_ls_R_factor_gt 0.0347
_refine_ls_shift/su_max 0.000
_refine_ls_shift/su_mean 0.000
_refine_ls_structure_factor_coef Fsqd
_refine_ls_weighting_details 'w=1/[\s^2^(Fo^2^)+(0.0479P)^2^+0.2361P] where P=(Fo^2^+2Fc^2^)/3'
_refine_ls_weighting_scheme calc
_refine_ls_wR_factor_gt 0.0900
_refine_ls_wR_factor_ref 0.0919
_reflns_Friedel_coverage 0.902
_reflns_Friedel_fraction_full 0.962
_reflns_Friedel_fraction_max 0.927
_reflns_number_gt 9465
_reflns_number_total 10023
_reflns_threshold_expression 'I > 2\s(I)'
_cod_data_source_file jo9b01509_si_002.cif
_cod_data_source_block tbe267_1_0m_a
_cod_original_cell_volume 2659.9(16)
_cod_database_code 4033872
_shelx_shelxl_version_number 2018/3
_shelx_space_group_comment
;
The symmetry employed for this shelxl refinement is uniquely defined
by the following loop, which should always be used as a source of
symmetry information in preference to the above space-group names.
They are only intended as comments.
;
_olex2_refinement_description
;
1. Fixed Uiso
 At 1.2 times of:
  All C(H) groups, All C(H,H) groups
 At 1.5 times of:
  All C(H,H,H) groups
2.a Ternary CH refined with riding coordinates:
 C3(H3), C13(H13), C23(H23), C33(H33), C43(H43), C53(H53)
2.b Secondary CH2 refined with riding coordinates:
 C1(H1A,H1B), C11(H11A,H11B), C21(H21A,H21B), C31(H31A,H31B), C41(H41A,H41B),
 C51(H51A,H51B)
2.c Aromatic/amide H refined with riding coordinates:
 C6(H6), C7(H7), C8(H8), C9(H9), C10(H10), C16(H16), C17(H17), C18(H18),
 C19(H19), C20(H20), C26(H26), C27(H27), C28(H28), C29(H29), C30(H30), C36(H36),
  C37(H37), C38(H38), C39(H39), C40(H40), C46(H46), C47(H47), C48(H48),
 C49(H49), C50(H50), C56(H56), C57(H57), C58(H58), C59(H59), C60(H60)
2.d Idealised Me refined as rotating group:
 C4(H4A,H4B,H4C), C14(H14A,H14B,H14C), C24(H24A,H24B,H24C), C34(H34A,H34B,
 H34C), C44(H44A,H44B,H44C), C54(H54A,H54B,H54C)
;
_olex2_submission_special_instructions 'No special instructions were received'

loop_
_space_group_symop_operation_xyz
'x, y, z'
'-x, y+1/2, -z'

loop_
_atom_site_label
_atom_site_type_symbol
_atom_site_fract_x
_atom_site_fract_y
_atom_site_fract_z
_atom_site_U_iso_or_equiv
_atom_site_adp_type
_atom_site_occupancy
_atom_site_site_symmetry_order
_atom_site_calc_flag
_atom_site_refinement_flags_posn
C1 C 0.49022(19) 0.50642(11) 0.37198(16) 0.0438(4) Uani 1 1 d .
H1A H 0.438012 0.541227 0.333188 0.053 Uiso 1 1 calc R
H1B H 0.439224 0.477976 0.411686 0.053 Uiso 1 1 calc R
C2 C 0.54875(18) 0.45966(10) 0.29494(16) 0.0405(4) Uani 1 1 d .
C3 C 0.6281(2) 0.50295(12) 0.54176(16) 0.0502(5) Uani 1 1 d .
H3 H 0.597585 0.454870 0.530046 0.060 Uiso 1 1 calc R
C4 C 0.7671(3) 0.49634(18) 0.5648(2) 0.0713(8) Uani 1 1 d .
H4A H 0.799840 0.483129 0.501874 0.107 Uiso 1 1 calc GR
H4B H 0.787770 0.461141 0.617645 0.107 Uiso 1 1 calc GR
H4C H 0.801631 0.540567 0.589438 0.107 Uiso 1 1 calc GR
C5 C 0.5707(2) 0.52963(12) 0.63495(16) 0.0475(5) Uani 1 1 d .
C6 C 0.5619(2) 0.60049(13) 0.65720(19) 0.0565(5) Uani 1 1 d .
H6 H 0.590372 0.633574 0.612944 0.068 Uiso 1 1 calc R
C7 C 0.5110(3) 0.62243(17) 0.7446(2) 0.0705(7) Uani 1 1 d .
H7 H 0.505245 0.670137 0.758559 0.085 Uiso 1 1 calc R
C8 C 0.4694(3) 0.5747(2) 0.8103(2) 0.0800(9) Uani 1 1 d .
H8 H 0.435855 0.589719 0.869353 0.096 Uiso 1 1 calc R
C9 C 0.4771(3) 0.5049(2) 0.7895(2) 0.0794(8) Uani 1 1 d .
H9 H 0.447910 0.472315 0.834152 0.095 Uiso 1 1 calc R
C10 C 0.5280(2) 0.48175(15) 0.7019(2) 0.0623(6) Uani 1 1 d .
H10 H 0.533255 0.433925 0.688669 0.075 Uiso 1 1 calc R
C11 C 0.54889(19) 0.40175(12) 0.13169(17) 0.0454(4) Uani 1 1 d .
H11A H 0.616499 0.430478 0.114447 0.055 Uiso 1 1 calc R
H11B H 0.494651 0.392506 0.067267 0.055 Uiso 1 1 calc R
C12 C 0.59906(19) 0.33273(11) 0.17858(18) 0.0473(5) Uani 1 1 d .
C13 C 0.35177(19) 0.46005(13) 0.16897(18) 0.0495(5) Uani 1 1 d .
H13 H 0.321550 0.484517 0.227626 0.059 Uiso 1 1 calc R
C14 C 0.3457(3) 0.51195(17) 0.0791(2) 0.0750(8) Uani 1 1 d .
H14A H 0.392200 0.553138 0.101800 0.113 Uiso 1 1 calc GR
H14B H 0.261513 0.524738 0.057266 0.113 Uiso 1 1 calc GR
H14C H 0.379472 0.490857 0.021354 0.113 Uiso 1 1 calc GR
C15 C 0.27390(19) 0.39485(14) 0.14769(19) 0.0556(6) Uani 1 1 d .
C16 C 0.2463(3) 0.3565(2) 0.2327(3) 0.0862(10) Uani 1 1 d .
H16 H 0.272027 0.373206 0.299994 0.103 Uiso 1 1 calc R
C17 C 0.1824(4) 0.2950(3) 0.2210(5) 0.1238(17) Uani 1 1 d .
H17 H 0.164333 0.270383 0.279585 0.149 Uiso 1 1 calc R
C18 C 0.1452(4) 0.2699(3) 0.1227(7) 0.133(2) Uani 1 1 d .
H18 H 0.104896 0.226875 0.114300 0.160 Uiso 1 1 calc R
C19 C 0.1668(4) 0.3078(3) 0.0355(5) 0.1198(18) Uani 1 1 d .
H19 H 0.138575 0.291470 -0.031528 0.144 Uiso 1 1 calc R
C20 C 0.2314(3) 0.3707(2) 0.0491(3) 0.0823(9) Uani 1 1 d .
H20 H 0.245839 0.396609 -0.009355 0.099 Uiso 1 1 calc R
C21 C 0.80328(19) 0.36490(11) 0.13382(16) 0.0442(4) Uani 1 1 d .
H21A H 0.885210 0.345042 0.148508 0.053 Uiso 1 1 calc R
H21B H 0.800694 0.406399 0.177220 0.053 Uiso 1 1 calc R
C22 C 0.78167(18) 0.38702(11) 0.01901(17) 0.0452(4) Uani 1 1 d .
C23 C 0.7603(2) 0.24429(12) 0.1969(2) 0.0568(6) Uani 1 1 d .
H23 H 0.689349 0.218547 0.216525 0.068 Uiso 1 1 calc R
C24 C 0.8012(3) 0.20510(18) 0.1037(3) 0.0841(9) Uani 1 1 d .
H24A H 0.737883 0.208096 0.044745 0.126 Uiso 1 1 calc GR
H24B H 0.816098 0.156722 0.122103 0.126 Uiso 1 1 calc GR
H24C H 0.875467 0.225867 0.085630 0.126 Uiso 1 1 calc GR
C25 C 0.8546(2) 0.24704(13) 0.2948(2) 0.0575(6) Uani 1 1 d .
C26 C 0.8608(3) 0.30323(16) 0.3632(2) 0.0667(7) Uani 1 1 d .
H26 H 0.808828 0.341399 0.347252 0.080 Uiso 1 1 calc R
C27 C 0.9427(3) 0.3041(2) 0.4549(3) 0.0840(9) Uani 1 1 d .
H27 H 0.945153 0.342546 0.499809 0.101 Uiso 1 1 calc R
C28 C 1.0205(3) 0.2479(3) 0.4797(3) 0.0943(11) Uani 1 1 d .
H28 H 1.076312 0.248565 0.540798 0.113 Uiso 1 1 calc R
C29 C 1.0150(4) 0.1920(2) 0.4149(4) 0.0994(12) Uani 1 1 d .
H29 H 1.066370 0.153756 0.432300 0.119 Uiso 1 1 calc R
C30 C 0.9335(3) 0.19095(17) 0.3224(3) 0.0812(9) Uani 1 1 d .
H30 H 0.931716 0.152137 0.278325 0.097 Uiso 1 1 calc R
C31 C 0.93140(17) 0.48112(11) 0.06978(15) 0.0410(4) Uani 1 1 d .
H31A H 0.988141 0.507797 0.033323 0.049 Uiso 1 1 calc R
H31B H 0.978985 0.447535 0.115111 0.049 Uiso 1 1 calc R
C32 C 0.86476(17) 0.53136(10) 0.13741(15) 0.0394(4) Uani 1 1 d .
C33 C 0.8296(2) 0.47204(13) -0.11451(17) 0.0527(5) Uani 1 1 d .
H33 H 0.760386 0.446663 -0.153531 0.063 Uiso 1 1 calc R
C34 C 0.7945(3) 0.54912(15) -0.1157(2) 0.0712(7) Uani 1 1 d .
H34A H 0.720530 0.554870 -0.083928 0.107 Uiso 1 1 calc GR
H34B H 0.780910 0.565614 -0.186830 0.107 Uiso 1 1 calc GR
H34C H 0.859748 0.575644 -0.076947 0.107 Uiso 1 1 calc GR
C35 C 0.9427(2) 0.45528(13) -0.16632(17) 0.0556(5) Uani 1 1 d .
C36 C 0.9618(4) 0.38776(17) -0.1974(3) 0.0812(9) Uani 1 1 d .
H36 H 0.904924 0.352897 -0.187963 0.097 Uiso 1 1 calc R
C37 C 1.0674(5) 0.3714(2) -0.2436(3) 0.1074(14) Uani 1 1 d .
H37 H 1.079232 0.325727 -0.266041 0.129 Uiso 1 1 calc R
C38 C 1.1527(5) 0.4217(3) -0.2559(3) 0.1106(15) Uani 1 1 d .
H38 H 1.222446 0.410339 -0.286457 0.133 Uiso 1 1 calc R
C39 C 1.1360(4) 0.4880(3) -0.2238(3) 0.1060(13) Uani 1 1 d .
H39 H 1.194977 0.522138 -0.230934 0.127 Uiso 1 1 calc R
C40 C 1.0316(3) 0.50490(18) -0.1806(3) 0.0818(9) Uani 1 1 d .
H40 H 1.020178 0.551041 -0.160242 0.098 Uiso 1 1 calc R
C41 C 0.86654(19) 0.60497(11) 0.28643(16) 0.0453(4) Uani 1 1 d .
H41A H 0.924171 0.619027 0.346614 0.054 Uiso 1 1 calc R
H41B H 0.809418 0.571753 0.310719 0.054 Uiso 1 1 calc R
C42 C 0.7952(2) 0.66933(11) 0.24244(19) 0.0498(5) Uani 1 1 d .
C43 C 1.06902(19) 0.57820(12) 0.21540(17) 0.0479(5) Uani 1 1 d .
H43 H 1.097681 0.539204 0.175155 0.057 Uiso 1 1 calc R
C44 C 1.1013(3) 0.64539(18) 0.1610(3) 0.0754(8) Uani 1 1 d .
H44A H 1.059296 0.646159 0.090662 0.113 Uiso 1 1 calc GR
H44B H 1.188564 0.647167 0.159227 0.113 Uiso 1 1 calc GR
H44C H 1.076568 0.685222 0.198973 0.113 Uiso 1 1 calc GR
C45 C 1.13127(19) 0.56991(13) 0.32711(17) 0.0496(5) Uani 1 1 d .
C46 C 1.2047(3) 0.62154(18) 0.3789(2) 0.0709(7) Uani 1 1 d .
H46 H 1.215745 0.663796 0.345072 0.085 Uiso 1 1 calc R
C47 C 1.2614(3) 0.6112(3) 0.4795(3) 0.0917(11) Uani 1 1 d .
H47 H 1.310389 0.646475 0.513034 0.110 Uiso 1 1 calc R
C48 C 1.2470(3) 0.5510(3) 0.5295(3) 0.0995(14) Uani 1 1 d .
H48 H 1.285574 0.544599 0.597702 0.119 Uiso 1 1 calc R
C49 C 1.1757(4) 0.4987(3) 0.4810(3) 0.1022(12) Uani 1 1 d .
H49 H 1.165534 0.456930 0.516162 0.123 Uiso 1 1 calc R
C50 C 1.1182(3) 0.50810(18) 0.3785(2) 0.0748(8) Uani 1 1 d .
H50 H 1.070800 0.472154 0.344989 0.090 Uiso 1 1 calc R
C51 C 0.60633(18) 0.62083(11) 0.29769(16) 0.0427(4) Uani 1 1 d .
H51A H 0.614415 0.580632 0.252765 0.051 Uiso 1 1 calc R
H51B H 0.520393 0.634592 0.288451 0.051 Uiso 1 1 calc R
C52 C 0.64322(18) 0.59880(11) 0.41209(16) 0.0414(4) Uani 1 1 d .
C53 C 0.6125(3) 0.74368(13) 0.2293(2) 0.0616(6) Uani 1 1 d .
H53 H 0.674821 0.779884 0.223853 0.074 Uiso 1 1 calc R
C54 C 0.5414(4) 0.7342(2) 0.1200(3) 0.0949(11) Uani 1 1 d .
H54A H 0.596905 0.719768 0.072171 0.142 Uiso 1 1 calc GR
H54B H 0.503342 0.777801 0.096687 0.142 Uiso 1 1 calc GR
H54C H 0.479144 0.698956 0.122371 0.142 Uiso 1 1 calc GR
C55 C 0.5361(2) 0.76751(12) 0.3131(2) 0.0609(6) Uani 1 1 d .
C56 C 0.5918(3) 0.77619(17) 0.4148(3) 0.0807(9) Uani 1 1 d .
H56 H 0.676237 0.769250 0.429960 0.097 Uiso 1 1 calc R
C57 C 0.5250(5) 0.7951(2) 0.4959(3) 0.0988(12) Uani 1 1 d .
H57 H 0.564352 0.799577 0.564174 0.119 Uiso 1 1 calc R
C58 C 0.4025(5) 0.8069(2) 0.4743(4) 0.1040(13) Uani 1 1 d .
H58 H 0.357335 0.819393 0.527871 0.125 Uiso 1 1 calc R
C59 C 0.3455(4) 0.80030(19) 0.3740(4) 0.0989(13) Uani 1 1 d .
H59 H 0.261551 0.809095 0.359490 0.119 Uiso 1 1 calc R
C60 C 0.4110(3) 0.78063(15) 0.2929(3) 0.0760(8) Uani 1 1 d .
H60 H 0.370574 0.776285 0.224875 0.091 Uiso 1 1 calc R
N1 N 0.58444(16) 0.54150(9) 0.44368(13) 0.0426(4) Uani 1 1 d .
N2 N 0.48114(15) 0.44012(9) 0.20463(13) 0.0437(4) Uani 1 1 d .
N3 N 0.71535(16) 0.31420(9) 0.16383(15) 0.0461(4) Uani 1 1 d .
N4 N 0.84650(16) 0.44367(9) -0.00628(13) 0.0439(4) Uani 1 1 d .
N5 N 0.93426(15) 0.56999(9) 0.21060(13) 0.0418(4) Uani 1 1 d .
N6 N 0.67880(17) 0.67813(9) 0.26423(15) 0.0473(4) Uani 1 1 d .
O1 O 0.65692(13) 0.44202(8) 0.31574(12) 0.0492(4) Uani 1 1 d .
O2 O 0.53292(17) 0.29461(9) 0.22280(19) 0.0742(6) Uani 1 1 d .
O3 O 0.71099(17) 0.35509(10) -0.04559(14) 0.0662(5) Uani 1 1 d .
O4 O 0.75246(13) 0.53303(8) 0.12885(12) 0.0495(3) Uani 1 1 d .
O5 O 0.8466(2) 0.71325(10) 0.1943(2) 0.0794(6) Uani 1 1 d .
O6 O 0.72172(15) 0.63091(9) 0.46868(12) 0.0544(4) Uani 1 1 d .

loop_
_atom_site_aniso_label
_atom_site_aniso_U_11
_atom_site_aniso_U_22
_atom_site_aniso_U_33
_atom_site_aniso_U_23
_atom_site_aniso_U_13
_atom_site_aniso_U_12
C1 0.0411(10) 0.0449(11) 0.0468(10) -0.0046(9) 0.0108(8) -0.0026(8)
C2 0.0387(10) 0.0358(10) 0.0480(10) -0.0008(8) 0.0092(8) -0.0009(7)
C3 0.0625(13) 0.0419(11) 0.0460(11) 0.0006(9) 0.0064(9) 0.0079(9)
C4 0.0659(16) 0.088(2) 0.0593(14) 0.0106(13) 0.0068(11) 0.0314(14)
C5 0.0463(11) 0.0516(12) 0.0437(10) 0.0006(9) 0.0032(8) 0.0068(9)
C6 0.0625(14) 0.0531(13) 0.0543(12) -0.0005(10) 0.0089(10) 0.0102(10)
C7 0.0772(18) 0.0712(17) 0.0641(15) -0.0087(13) 0.0127(13) 0.0250(14)
C8 0.0765(19) 0.104(3) 0.0637(16) -0.0005(16) 0.0256(13) 0.0239(17)
C9 0.0800(19) 0.094(2) 0.0698(16) 0.0174(16) 0.0310(14) 0.0058(16)
C10 0.0673(16) 0.0594(15) 0.0611(14) 0.0080(11) 0.0123(11) 0.0025(11)
C11 0.0391(10) 0.0488(11) 0.0492(11) -0.0094(9) 0.0086(8) 0.0022(8)
C12 0.0414(11) 0.0395(10) 0.0634(13) -0.0093(9) 0.0151(9) -0.0044(8)
C13 0.0393(11) 0.0578(12) 0.0512(11) -0.0068(10) 0.0049(8) 0.0088(9)
C14 0.0735(18) 0.0719(18) 0.0791(17) 0.0149(15) 0.0075(14) 0.0188(14)
C15 0.0357(10) 0.0704(15) 0.0600(13) -0.0113(11) 0.0042(9) 0.0023(10)
C16 0.0702(19) 0.102(3) 0.087(2) 0.0047(18) 0.0109(15) -0.0268(17)
C17 0.094(3) 0.128(4) 0.151(4) 0.015(3) 0.019(3) -0.052(3)
C18 0.083(3) 0.106(3) 0.213(6) -0.033(4) 0.022(3) -0.038(2)
C19 0.075(2) 0.136(4) 0.143(4) -0.077(3) -0.007(2) -0.017(2)
C20 0.0664(18) 0.104(2) 0.0740(18) -0.0249(17) -0.0002(13) -0.0047(16)
C21 0.0384(10) 0.0431(10) 0.0518(11) -0.0048(9) 0.0086(8) -0.0018(8)
C22 0.0367(10) 0.0483(11) 0.0508(11) -0.0105(9) 0.0069(8) -0.0026(8)
C23 0.0508(13) 0.0374(11) 0.0847(16) -0.0006(11) 0.0187(11) 0.0022(9)
C24 0.087(2) 0.0607(16) 0.104(2) -0.0254(16) 0.0097(17) 0.0174(15)
C25 0.0504(13) 0.0492(12) 0.0764(15) 0.0145(11) 0.0215(11) 0.0062(10)
C26 0.0634(15) 0.0691(16) 0.0682(15) 0.0093(13) 0.0112(12) 0.0138(12)
C27 0.083(2) 0.095(2) 0.0720(18) 0.0141(17) 0.0038(15) 0.0088(17)
C28 0.073(2) 0.117(3) 0.090(2) 0.036(2) -0.0032(16) 0.0099(19)
C29 0.081(2) 0.099(3) 0.117(3) 0.038(2) 0.007(2) 0.032(2)
C30 0.0734(19) 0.0602(16) 0.112(2) 0.0149(16) 0.0198(17) 0.0195(14)
C31 0.0357(9) 0.0452(11) 0.0418(9) -0.0032(8) 0.0046(7) -0.0040(8)
C32 0.0366(10) 0.0395(10) 0.0421(9) 0.0025(8) 0.0046(7) -0.0014(7)
C33 0.0550(13) 0.0556(13) 0.0448(11) -0.0023(9) -0.0035(9) -0.0003(10)
C34 0.0771(18) 0.0683(17) 0.0651(15) 0.0082(13) -0.0026(13) 0.0181(13)
C35 0.0714(15) 0.0543(13) 0.0412(10) 0.0062(9) 0.0082(10) 0.0046(11)
C36 0.112(3) 0.0583(16) 0.0781(18) 0.0035(14) 0.0303(17) 0.0115(16)
C37 0.149(4) 0.080(2) 0.100(3) 0.007(2) 0.041(3) 0.045(3)
C38 0.129(3) 0.119(3) 0.097(3) 0.038(2) 0.064(2) 0.038(3)
C39 0.111(3) 0.105(3) 0.115(3) 0.023(2) 0.062(2) 0.004(2)
C40 0.102(2) 0.0682(18) 0.0828(19) 0.0072(15) 0.0417(17) -0.0061(16)
C41 0.0420(10) 0.0481(11) 0.0459(10) -0.0064(9) 0.0054(8) 0.0011(8)
C42 0.0516(12) 0.0381(10) 0.0609(13) -0.0027(9) 0.0120(9) -0.0032(9)
C43 0.0368(10) 0.0579(13) 0.0490(11) -0.0063(10) 0.0062(8) -0.0067(9)
C44 0.0564(15) 0.090(2) 0.0810(18) 0.0227(16) 0.0116(13) -0.0181(14)
C45 0.0369(10) 0.0614(13) 0.0502(11) -0.0085(10) 0.0049(8) 0.0022(9)
C46 0.0561(15) 0.0792(18) 0.0734(16) -0.0234(14) -0.0065(12) -0.0025(13)
C47 0.0609(18) 0.137(3) 0.0718(19) -0.033(2) -0.0116(14) -0.0012(19)
C48 0.0568(18) 0.183(5) 0.0561(16) -0.004(2) -0.0030(13) 0.017(2)
C49 0.087(2) 0.141(4) 0.077(2) 0.041(2) 0.0072(18) 0.008(2)
C50 0.0682(17) 0.084(2) 0.0701(16) 0.0133(15) 0.0007(13) -0.0049(14)
C51 0.0405(10) 0.0392(10) 0.0479(10) 0.0003(8) 0.0041(8) 0.0002(8)
C52 0.0380(10) 0.0412(10) 0.0453(10) -0.0050(8) 0.0059(8) 0.0037(8)
C53 0.0653(15) 0.0443(12) 0.0771(16) 0.0143(11) 0.0161(12) 0.0114(10)
C54 0.107(3) 0.107(3) 0.0702(18) 0.0248(18) 0.0091(17) 0.041(2)
C55 0.0638(15) 0.0358(11) 0.0839(18) 0.0018(11) 0.0133(12) 0.0085(10)
C56 0.084(2) 0.0648(17) 0.093(2) -0.0117(16) 0.0092(17) 0.0182(15)
C57 0.131(4) 0.073(2) 0.095(2) -0.0200(18) 0.024(2) 0.016(2)
C58 0.125(3) 0.067(2) 0.131(4) -0.016(2) 0.062(3) 0.003(2)
C59 0.075(2) 0.067(2) 0.164(4) -0.014(2) 0.047(2) 0.0036(15)
C60 0.0663(17) 0.0516(14) 0.112(2) -0.0043(15) 0.0187(16) 0.0054(12)
N1 0.0466(9) 0.0403(9) 0.0407(8) -0.0026(7) 0.0050(6) 0.0009(7)
N2 0.0351(9) 0.0466(9) 0.0499(9) -0.0087(7) 0.0068(6) 0.0019(7)
N3 0.0408(9) 0.0372(9) 0.0621(10) -0.0028(8) 0.0129(7) 0.0006(7)
N4 0.0404(9) 0.0490(10) 0.0417(8) -0.0039(7) 0.0026(6) -0.0033(7)
N5 0.0356(8) 0.0449(9) 0.0449(8) -0.0059(7) 0.0047(6) -0.0010(7)
N6 0.0476(10) 0.0363(9) 0.0587(10) 0.0048(8) 0.0095(8) 0.0033(7)
O1 0.0387(8) 0.0516(9) 0.0564(8) -0.0070(7) 0.0030(6) 0.0057(6)
O2 0.0584(10) 0.0494(9) 0.1230(16) 0.0066(10) 0.0426(10) -0.0032(8)
O3 0.0654(11) 0.0740(12) 0.0575(9) -0.0156(8) 0.0024(8) -0.0248(9)
O4 0.0358(8) 0.0533(8) 0.0591(8) -0.0085(7) 0.0045(6) -0.0007(6)
O5 0.0726(12) 0.0506(10) 0.1227(17) 0.0194(11) 0.0413(12) -0.0004(8)
O6 0.0520(9) 0.0572(9) 0.0524(8) -0.0087(7) 0.0013(7) -0.0096(7)

loop_
_atom_type_symbol
_atom_type_description
_atom_type_scat_dispersion_real
_atom_type_scat_dispersion_imag
_atom_type_scat_source
C C 0.0181 0.0091 'International Tables Vol C Tables 4.2.6.8 and 6.1.1.4'
H H 0.0000 0.0000 'International Tables Vol C Tables 4.2.6.8 and 6.1.1.4'
N N 0.0311 0.0180 'International Tables Vol C Tables 4.2.6.8 and 6.1.1.4'
O O 0.0492 0.0322 'International Tables Vol C Tables 4.2.6.8 and 6.1.1.4'

loop_
_geom_angle_atom_site_label_1
_geom_angle_atom_site_label_2
_geom_angle_atom_site_label_3
_geom_angle
H1A C1 H1B 108.1
C2 C1 H1A 109.5
C2 C1 H1B 109.5
N1 C1 H1A 109.5
N1 C1 H1B 109.5
N1 C1 C2 110.71(16)
N2 C2 C1 119.20(17)
O1 C2 C1 119.49(18)
O1 C2 N2 121.30(18)
C4 C3 H3 105.4
C5 C3 H3 105.4
C5 C3 C4 112.62(19)
N1 C3 H3 105.4
N1 C3 C4 114.3(2)
N1 C3 C5 112.65(17)
C3 C4 H4A 109.5
C3 C4 H4B 109.5
C3 C4 H4C 109.5
H4A C4 H4B 109.5
H4A C4 H4C 109.5
H4B C4 H4C 109.5
C6 C5 C3 122.6(2)
C10 C5 C3 118.9(2)
C10 C5 C6 118.5(2)
C5 C6 H6 119.7
C7 C6 C5 120.6(3)
C7 C6 H6 119.7
C6 C7 H7 119.8
C8 C7 C6 120.4(3)
C8 C7 H7 119.8
C7 C8 H8 120.1
C7 C8 C9 119.7(3)
C9 C8 H8 120.1
C8 C9 H9 119.7
C8 C9 C10 120.7(3)
C10 C9 H9 119.7
C5 C10 C9 120.1(3)
C5 C10 H10 120.0
C9 C10 H10 120.0
H11A C11 H11B 108.0
C12 C11 H11A 109.3
C12 C11 H11B 109.3
N2 C11 H11A 109.3
N2 C11 H11B 109.3
N2 C11 C12 111.45(18)
N3 C12 C11 117.83(18)
O2 C12 C11 119.62(19)
O2 C12 N3 122.4(2)
C14 C13 H13 106.9
C15 C13 H13 106.9
C15 C13 C14 115.5(2)
N2 C13 H13 106.9
N2 C13 C14 110.3(2)
N2 C13 C15 109.91(18)
C13 C14 H14A 109.5
C13 C14 H14B 109.5
C13 C14 H14C 109.5
H14A C14 H14B 109.5
H14A C14 H14C 109.5
H14B C14 H14C 109.5
C16 C15 C13 117.9(2)
C20 C15 C13 124.0(3)
C20 C15 C16 118.1(3)
C15 C16 H16 119.0
C17 C16 C15 122.0(4)
C17 C16 H16 119.0
C16 C17 H17 120.3
C18 C17 C16 119.4(5)
C18 C17 H17 120.3
C17 C18 H18 119.8
C17 C18 C19 120.5(4)
C19 C18 H18 119.8
C18 C19 H19 120.4
C18 C19 C20 119.2(4)
C20 C19 H19 120.4
C15 C20 C19 120.7(4)
C15 C20 H20 119.6
C19 C20 H20 119.6
H21A C21 H21B 107.6
C22 C21 H21A 108.6
C22 C21 H21B 108.6
N3 C21 H21A 108.6
N3 C21 H21B 108.6
N3 C21 C22 114.65(17)
N4 C22 C21 115.65(17)
O3 C22 C21 121.7(2)
O3 C22 N4 122.7(2)
C24 C23 H23 106.3
C25 C23 H23 106.3
C25 C23 C24 115.3(2)
N3 C23 H23 106.3
N3 C23 C24 109.8(2)
N3 C23 C25 112.1(2)
C23 C24 H24A 109.5
C23 C24 H24B 109.5
C23 C24 H24C 109.5
H24A C24 H24B 109.5
H24A C24 H24C 109.5
H24B C24 H24C 109.5
C26 C25 C23 121.6(2)
C26 C25 C30 117.1(3)
C30 C25 C23 121.1(3)
C25 C26 H26 119.2
C25 C26 C27 121.6(3)
C27 C26 H26 119.2
C26 C27 H27 120.0
C28 C27 C26 119.9(4)
C28 C27 H27 120.0
C27 C28 H28 120.2
C29 C28 C27 119.6(3)
C29 C28 H28 120.2
C28 C29 H29 119.6
C28 C29 C30 120.7(3)
C30 C29 H29 119.6
C25 C30 H30 119.5
C29 C30 C25 121.0(4)
C29 C30 H30 119.5
H31A C31 H31B 107.9
C32 C31 H31A 109.2
C32 C31 H31B 109.2
N4 C31 H31A 109.2
N4 C31 H31B 109.2
N4 C31 C32 112.15(15)
N5 C32 C31 117.79(16)
O4 C32 C31 120.80(17)
O4 C32 N5 121.28(18)
C34 C33 H33 107.1
C35 C33 H33 107.1
C35 C33 C34 114.9(2)
N4 C33 H33 107.1
N4 C33 C34 111.3(2)
N4 C33 C35 109.05(18)
C33 C34 H34A 109.5
C33 C34 H34B 109.5
C33 C34 H34C 109.5
H34A C34 H34B 109.5
H34A C34 H34C 109.5
H34B C34 H34C 109.5
C36 C35 C33 119.4(3)
C36 C35 C40 117.6(3)
C40 C35 C33 122.9(2)
C35 C36 H36 120.0
C35 C36 C37 119.9(4)
C37 C36 H36 120.0
C36 C37 H37 119.7
C38 C37 C36 120.5(4)
C38 C37 H37 119.7
C37 C38 H38 120.0
C39 C38 C37 120.1(4)
C39 C38 H38 120.0
C38 C39 H39 120.1
C38 C39 C40 119.8(4)
C40 C39 H39 120.1
C35 C40 H40 119.0
C39 C40 C35 122.0(4)
C39 C40 H40 119.0
H41A C41 H41B 107.7
C42 C41 H41A 108.8
C42 C41 H41B 108.8
N5 C41 H41A 108.8
N5 C41 H41B 108.8
N5 C41 C42 113.62(18)
N6 C42 C41 118.40(19)
O5 C42 C41 119.4(2)
O5 C42 N6 122.0(2)
C44 C43 H43 106.6
C45 C43 H43 106.6
C45 C43 C44 114.8(2)
N5 C43 H43 106.6
N5 C43 C44 111.2(2)
N5 C43 C45 110.61(17)
C43 C44 H44A 109.5
C43 C44 H44B 109.5
C43 C44 H44C 109.5
H44A C44 H44B 109.5
H44A C44 H44C 109.5
H44B C44 H44C 109.5
C46 C45 C43 122.9(2)
C50 C45 C43 119.0(2)
C50 C45 C46 118.1(2)
C45 C46 H46 119.6
C47 C46 C45 120.9(3)
C47 C46 H46 119.6
C46 C47 H47 119.7
C48 C47 C46 120.6(3)
C48 C47 H47 119.7
C47 C48 H48 119.9
C47 C48 C49 120.2(3)
C49 C48 H48 119.9
C48 C49 H49 120.0
C48 C49 C50 120.0(4)
C50 C49 H49 120.0
C45 C50 C49 120.2(3)
C45 C50 H50 119.9
C49 C50 H50 119.9
H51A C51 H51B 107.7
C52 C51 H51A 108.8
C52 C51 H51B 108.8
N6 C51 H51A 108.8
N6 C51 H51B 108.8
N6 C51 C52 113.92(17)
N1 C52 C51 115.58(17)
O6 C52 C51 120.89(19)
O6 C52 N1 123.52(19)
C54 C53 H53 107.1
C55 C53 H53 107.1
C55 C53 C54 115.3(2)
N6 C53 H53 107.1
N6 C53 C54 110.5(2)
N6 C53 C55 109.3(2)
C53 C54 H54A 109.5
C53 C54 H54B 109.5
C53 C54 H54C 109.5
H54A C54 H54B 109.5
H54A C54 H54C 109.5
H54B C54 H54C 109.5
C56 C55 C53 119.5(3)
C56 C55 C60 117.4(3)
C60 C55 C53 123.0(3)
C55 C56 H56 119.1
C55 C56 C57 121.9(3)
C57 C56 H56 119.1
C56 C57 H57 120.2
C58 C57 C56 119.6(4)
C58 C57 H57 120.2
C57 C58 H58 120.1
C57 C58 C59 119.9(4)
C59 C58 H58 120.1
C58 C59 H59 119.5
C58 C59 C60 121.0(4)
C60 C59 H59 119.5
C55 C60 C59 120.2(4)
C55 C60 H60 119.9
C59 C60 H60 119.9
C1 N1 C3 115.77(17)
C52 N1 C1 120.41(17)
C52 N1 C3 122.65(17)
C2 N2 C11 114.94(16)
C2 N2 C13 126.37(17)
C11 N2 C13 118.35(16)
C12 N3 C21 122.11(17)
C12 N3 C23 118.81(18)
C21 N3 C23 118.18(17)
C22 N4 C31 122.82(17)
C22 N4 C33 120.70(17)
C31 N4 C33 116.44(17)
C32 N5 C41 115.09(16)
C32 N5 C43 123.84(17)
C41 N5 C43 121.07(16)
C42 N6 C51 122.51(17)
C42 N6 C53 118.68(19)
C51 N6 C53 117.23(18)

loop_
_geom_bond_atom_site_label_1
_geom_bond_atom_site_label_2
_geom_bond_distance
C1 H1A 0.9700
C1 H1B 0.9700
C1 C2 1.533(3)
C1 N1 1.454(3)
C2 N2 1.345(3)
C2 O1 1.228(3)
C3 H3 0.9800
C3 C4 1.519(4)
C3 C5 1.512(3)
C3 N1 1.483(3)
C4 H4A 0.9600
C4 H4B 0.9600
C4 H4C 0.9600
C5 C6 1.386(3)
C5 C10 1.377(4)
C6 H6 0.9300
C6 C7 1.382(4)
C7 H7 0.9300
C7 C8 1.359(5)
C8 H8 0.9300
C8 C9 1.362(5)
C9 H9 0.9300
C9 C10 1.391(4)
C10 H10 0.9300
C11 H11A 0.9700
C11 H11B 0.9700
C11 C12 1.519(3)
C11 N2 1.465(3)
C12 N3 1.360(3)
C12 O2 1.218(3)
C13 H13 0.9800
C13 C14 1.515(4)
C13 C15 1.511(3)
C13 N2 1.481(3)
C14 H14A 0.9600
C14 H14B 0.9600
C14 H14C 0.9600
C15 C16 1.379(4)
C15 C20 1.371(4)
C16 H16 0.9300
C16 C17 1.364(6)
C17 H17 0.9300
C17 C18 1.362(8)
C18 H18 0.9300
C18 C19 1.379(8)
C19 H19 0.9300
C19 C20 1.391(7)
C20 H20 0.9300
C21 H21A 0.9700
C21 H21B 0.9700
C21 C22 1.523(3)
C21 N3 1.452(3)
C22 N4 1.355(3)
C22 O3 1.221(3)
C23 H23 0.9800
C23 C24 1.528(4)
C23 C25 1.521(4)
C23 N3 1.464(3)
C24 H24A 0.9600
C24 H24B 0.9600
C24 H24C 0.9600
C25 C26 1.381(4)
C25 C30 1.391(4)
C26 H26 0.9300
C26 C27 1.385(4)
C27 H27 0.9300
C27 C28 1.380(5)
C28 H28 0.9300
C28 C29 1.348(7)
C29 H29 0.9300
C29 C30 1.391(6)
C30 H30 0.9300
C31 H31A 0.9700
C31 H31B 0.9700
C31 C32 1.540(3)
C31 N4 1.446(2)
C32 N5 1.349(3)
C32 O4 1.222(2)
C33 H33 0.9800
C33 C34 1.517(4)
C33 C35 1.516(4)
C33 N4 1.481(3)
C34 H34A 0.9600
C34 H34B 0.9600
C34 H34C 0.9600
C35 C36 1.371(4)
C35 C40 1.387(4)
C36 H36 0.9300
C36 C37 1.403(5)
C37 H37 0.9300
C37 C38 1.363(7)
C38 H38 0.9300
C38 C39 1.347(7)
C39 H39 0.9300
C39 C40 1.375(5)
C40 H40 0.9300
C41 H41A 0.9700
C41 H41B 0.9700
C41 C42 1.522(3)
C41 N5 1.461(3)
C42 N6 1.352(3)
C42 O5 1.221(3)
C43 H43 0.9800
C43 C44 1.522(4)
C43 C45 1.515(3)
C43 N5 1.479(3)
C44 H44A 0.9600
C44 H44B 0.9600
C44 H44C 0.9600
C45 C46 1.385(4)
C45 C50 1.366(4)
C46 H46 0.9300
C46 C47 1.373(5)
C47 H47 0.9300
C47 C48 1.334(7)
C48 H48 0.9300
C48 C49 1.364(7)
C49 H49 0.9300
C49 C50 1.395(5)
C50 H50 0.9300
C51 H51A 0.9700
C51 H51B 0.9700
C51 C52 1.531(3)
C51 N6 1.448(3)
C52 N1 1.356(3)
C52 O6 1.216(3)
C53 H53 0.9800
C53 C54 1.525(5)
C53 C55 1.517(4)
C53 N6 1.485(3)
C54 H54A 0.9600
C54 H54B 0.9600
C54 H54C 0.9600
C55 C56 1.378(5)
C55 C60 1.385(4)
C56 H56 0.9300
C56 C57 1.396(5)
C57 H57 0.9300
C57 C58 1.353(7)
C58 H58 0.9300
C58 C59 1.363(7)
C59 H59 0.9300
C59 C60 1.392(5)
C60 H60 0.9300
